data_7054503
loop_
_publ_author_name
'Mas\'arov\'a, Petra'
'Zoufal\'y, Pavel'
'Moncol, J\'an'
'Nemec, Ivan'
'Pavlik, J\'an'
'Gembick\'y, Milan'
'Tr\'avn\'i\<cek, Zden\<ek'
'Bo\<ca, Roman'
'\<Salitro\<s, Ivan'

_publ_section_title
;
 Spin crossover and high spin electroneutral mononuclear iron(iii) Schiff
 base complexes involving terminal pseudohalido ligands
;
_journal_issue 1
_journal_name_full 'New J. Chem.'
_journal_page_first 508
_journal_paper_doi 10.1039/C4NJ01363H
_journal_volume 39
_journal_year 2015
_chemical_absolute_configuration unk
_chemical_formula_sum 'C28 H25 Fe N4 O2 S'
_chemical_formula_weight 537.45
_chemical_name_systematic (isothiocyanato)-(N,N'-bis((2-oxido-1-naphthyl)methylene)-1,6-diamino-4-azahexane)-iron(iii)
_space_group_crystal_system orthorhombic
_space_group_IT_number 19
_space_group_name_Hall 'P 2ac 2ab'
_space_group_name_H-M_alt 'P 21 21 21'
_symmetry_space_group_name_Hall 'P 2ac 2ab'
_symmetry_space_group_name_H-M 'P 21 21 21'
_atom_sites_solution_hydrogens geom
_audit_creation_method SHELXL-2014
_cell_angle_alpha 90
_cell_angle_beta 90
_cell_angle_gamma 90
_cell_formula_units_Z 4
_cell_length_a 7.5011(6)
_cell_length_b 13.0676(10)
_cell_length_c 24.704(3)
_cell_measurement_reflns_used 4554
_cell_measurement_temperature 100(2)
_cell_measurement_theta_max 33.2245
_cell_measurement_theta_min 2.9264
_cell_volume 2421.5(4)
_computing_cell_refinement 'CrysAlis RED, Oxford Diffraction Ltd.'
_computing_data_collection 'CrysAlis CCD, Oxford Diffraction Ltd.'
_computing_data_reduction 'CrysAlis RED, Oxford Diffraction Ltd.'
_computing_molecular_graphics 'MERCURY (Macrae et al., 2006)'
_computing_publication_material ' enCIFer (Allen et al., 2004)'
_computing_structure_refinement 'SHELXL-2014 (Sheldrick, 2008)'
_computing_structure_solution 'SHELXS97 (Sheldrick, 2008)'
_diffrn_ambient_temperature 100(2)
_diffrn_measured_fraction_theta_full 0.966
_diffrn_measured_fraction_theta_max 0.988
_diffrn_measurement_device_type 'Xcalibur, Sapphire2, large Be window'
_diffrn_radiation_monochromator graphite
_diffrn_radiation_source 'Enhance (Mo) X-ray Source'
_diffrn_radiation_type MoK\a
_diffrn_radiation_wavelength 0.71073
_diffrn_reflns_av_R_equivalents 0.0854
_diffrn_reflns_av_unetI/netI 0.1045
_diffrn_reflns_Laue_measured_fraction_full 0.966
_diffrn_reflns_Laue_measured_fraction_max 0.988
_diffrn_reflns_limit_h_max 8
_diffrn_reflns_limit_h_min -8
_diffrn_reflns_limit_k_max 15
_diffrn_reflns_limit_k_min -13
_diffrn_reflns_limit_l_max 28
_diffrn_reflns_limit_l_min -24
_diffrn_reflns_number 8399
_diffrn_reflns_point_group_measured_fraction_full 0.956
_diffrn_reflns_point_group_measured_fraction_max 0.978
_diffrn_reflns_theta_full 25.242
_diffrn_reflns_theta_max 24.998
_diffrn_reflns_theta_min 2.924
_exptl_absorpt_coefficient_mu 0.744
_exptl_absorpt_correction_T_max 1.000
_exptl_absorpt_correction_T_min 0.777
_exptl_absorpt_correction_type multi-scan
_exptl_absorpt_process_details
;
CrysAlis RED, Oxford Diffraction Ltd.,
Version 1.171.33.52 (release 06-11-2009 CrysAlis171 .NET)
(compiled Nov  6 2009,16:24:50)
Empirical absorption correction using spherical harmonics,
 implemented in SCALE3 ABSPACK scaling algorithm.
;
_exptl_crystal_colour black
_exptl_crystal_density_diffrn 1.474
_exptl_crystal_description needle
_exptl_crystal_F_000 1116
_exptl_crystal_size_max 0.320
_exptl_crystal_size_mid 0.090
_exptl_crystal_size_min 0.090
_refine_diff_density_max 0.529
_refine_diff_density_min -0.442
_refine_diff_density_rms 0.082
_refine_ls_abs_structure_details
;
 Flack x determined using 1057 quotients [(I+)-(I-)]/[(I+)+(I-)]
 (Parsons, Flack and Wagner, Acta Cryst. B69 (2013) 249-259).
;
_refine_ls_abs_structure_Flack 0.04(2)
_refine_ls_extinction_method none
_refine_ls_goodness_of_fit_ref 0.935
_refine_ls_hydrogen_treatment constr
_refine_ls_matrix_type full
_refine_ls_number_parameters 325
_refine_ls_number_reflns 4168
_refine_ls_number_restraints 0
_refine_ls_restrained_S_all 0.935
_refine_ls_R_factor_all 0.0790
_refine_ls_R_factor_gt 0.0498
_refine_ls_shift/su_max 0.000
_refine_ls_shift/su_mean 0.000
_refine_ls_structure_factor_coef Fsqd
_refine_ls_weighting_details 'w=1/[\s^2^(Fo^2^)+(0.0407P)^2^] where P=(Fo^2^+2Fc^2^)/3'
_refine_ls_weighting_scheme calc
_refine_ls_wR_factor_gt 0.0857
_refine_ls_wR_factor_ref 0.0919
_reflns_Friedel_coverage 0.720
_reflns_Friedel_fraction_full 0.942
_reflns_Friedel_fraction_max 0.964
_reflns_number_gt 3084
_reflns_number_total 4168
_reflns_threshold_expression 'I > 2\s(I)'
_cod_data_source_file c4nj01363h2.cif
_cod_data_source_block 2@100K
_cod_depositor_comments 'Adding full bibliography for 7054500--7054508.cif.'
_cod_database_code 7054503
_shelx_space_group_comment
;
The symmetry employed for this shelxl refinement is uniquely defined
by the following loop, which should always be used as a source of
symmetry information in preference to the above space-group names.
They are only intended as comments.
;
_shelx_estimated_absorpt_t_min 0.797
_shelx_estimated_absorpt_t_max 0.936
_shelxl_version_number 2014-3

loop_
_space_group_symop_operation_xyz
'x, y, z'
'-x+1/2, -y, z+1/2'
'x+1/2, -y+1/2, -z'
'-x, y+1/2, -z+1/2'

loop_
_atom_site_label
_atom_site_type_symbol
_atom_site_fract_x
_atom_site_fract_y
_atom_site_fract_z
_atom_site_U_iso_or_equiv
_atom_site_adp_type
_atom_site_occupancy
_atom_site_site_symmetry_order
_atom_site_calc_flag
_atom_site_refinement_flags_posn
_atom_site_refinement_flags_adp
C1 C 0.0208(9) 1.0778(4) 0.1335(2) 0.0146(13) Uani 1 1 d . .
C2 C -0.0523(8) 1.1421(4) 0.0925(2) 0.0185(16) Uani 1 1 d . .
H2 H -0.1706 1.1303 0.0802 0.022 Uiso 1 1 calc R U
C3 C 0.0430(9) 1.2194(5) 0.0706(2) 0.0202(16) Uani 1 1 d . .
H3 H -0.0109 1.2607 0.0435 0.024 Uiso 1 1 calc R U
C4 C 0.2194(9) 1.2413(5) 0.0866(3) 0.0199(16) Uani 1 1 d . .
C5 C 0.3144(11) 1.3229(5) 0.0638(3) 0.0293(18) Uani 1 1 d . .
H5 H 0.2602 1.3641 0.0367 0.035 Uiso 1 1 calc R U
C6 C 0.4859(12) 1.3440(5) 0.0803(3) 0.0321(18) Uani 1 1 d . .
H6 H 0.5506 1.3993 0.0649 0.038 Uiso 1 1 calc R U
C7 C 0.5632(9) 1.2821(5) 0.1203(3) 0.0283(18) Uani 1 1 d . .
H7 H 0.6818 1.2958 0.1316 0.034 Uiso 1 1 calc R U
C8 C 0.4735(9) 1.2037(5) 0.1432(2) 0.0197(15) Uani 1 1 d . .
H8 H 0.5303 1.1631 0.1701 0.024 Uiso 1 1 calc R U
C9 C 0.2972(9) 1.1813(5) 0.1279(2) 0.0181(15) Uani 1 1 d . .
C10 C 0.1943(7) 1.0999(5) 0.1519(2) 0.0138(13) Uani 1 1 d . .
C11 C 0.2519(8) 1.0523(4) 0.2019(2) 0.0132(14) Uani 1 1 d . .
H11 H 0.3463 1.0847 0.2209 0.016 Uiso 1 1 calc R U
C12 C 0.2261(8) 0.9489(5) 0.2797(2) 0.0200(15) Uani 1 1 d . .
H12A H 0.3225 0.9946 0.2926 0.024 Uiso 1 1 calc R U
H12B H 0.2682 0.8774 0.2831 0.024 Uiso 1 1 calc R U
C13 C 0.0621(7) 0.9638(5) 0.3147(3) 0.0202(15) Uani 1 1 d . .
H13A H 0.0968 0.9544 0.3531 0.024 Uiso 1 1 calc R U
H13B H 0.0205 1.0352 0.3105 0.024 Uiso 1 1 calc R U
C14 C -0.0920(7) 0.8928(5) 0.3025(2) 0.0181(14) Uani 1 1 d . .
H14A H -0.0528 0.8212 0.3078 0.022 Uiso 1 1 calc R U
H14B H -0.1899 0.9065 0.3284 0.022 Uiso 1 1 calc R U
C15 C -0.3166(9) 0.8380(5) 0.2365(2) 0.0203(15) Uani 1 1 d . .
H15A H -0.4229 0.8654 0.2554 0.024 Uiso 1 1 calc R U
H15B H -0.2929 0.7681 0.2503 0.024 Uiso 1 1 calc R U
C16 C -0.3490(8) 0.8351(5) 0.1762(2) 0.0174(15) Uani 1 1 d . .
H16A H -0.4373 0.7815 0.1670 0.021 Uiso 1 1 calc R U
H16B H -0.3940 0.9019 0.1632 0.021 Uiso 1 1 calc R U
C17 C -0.1595(8) 0.7452(4) 0.1138(2) 0.0127(14) Uani 1 1 d . .
H17 H -0.2635 0.7100 0.1022 0.015 Uiso 1 1 calc R U
C18 C 0.0043(9) 0.7208(4) 0.0879(2) 0.0137(13) Uani 1 1 d . .
C19 C 0.0114(9) 0.6370(4) 0.0495(2) 0.0174(14) Uani 1 1 d . .
C20 C -0.1356(9) 0.5716(5) 0.0391(3) 0.0194(15) Uani 1 1 d . .
H20 H -0.2412 0.5782 0.0600 0.023 Uiso 1 1 calc R U
C21 C -0.1269(9) 0.4985(5) -0.0012(3) 0.0236(16) Uani 1 1 d . .
H21 H -0.2272 0.4559 -0.0078 0.028 Uiso 1 1 calc R U
C22 C 0.0264(9) 0.4863(5) -0.0321(3) 0.0250(16) Uani 1 1 d . .
H22 H 0.0303 0.4366 -0.0601 0.030 Uiso 1 1 calc R U
C23 C 0.1706(9) 0.5460(5) -0.0219(3) 0.0211(16) Uani 1 1 d . .
H23 H 0.2758 0.5369 -0.0428 0.025 Uiso 1 1 calc R U
C24 C 0.1676(8) 0.6213(5) 0.0189(2) 0.0170(14) Uani 1 1 d . .
C25 C 0.3188(9) 0.6838(5) 0.0286(2) 0.0185(15) Uani 1 1 d . .
H25 H 0.4260 0.6711 0.0093 0.022 Uiso 1 1 calc R U
C26 C 0.3131(8) 0.7612(5) 0.0649(2) 0.0159(14) Uani 1 1 d . .
H26 H 0.4163 0.8021 0.0701 0.019 Uiso 1 1 calc R U
C27 C 0.1563(8) 0.7833(5) 0.0955(2) 0.0149(14) Uani 1 1 d . .
C28 C 0.2108(9) 0.6982(5) 0.2159(3) 0.0220(16) Uani 1 1 d . .
Fe1 Fe 0.01101(12) 0.88723(6) 0.18570(3) 0.0136(2) Uani 1 1 d . .
N1 N -0.1768(7) 0.8119(4) 0.1519(2) 0.0140(12) Uani 1 1 d . .
N2 N -0.1599(7) 0.9051(4) 0.24668(18) 0.0182(13) Uani 1 1 d . .
H1N2 H -0.2046 0.9770 0.2441 0.022 Uiso 1 1 calc R U
N3 N 0.1879(6) 0.9712(4) 0.22271(19) 0.0136(12) Uani 1 1 d . .
N4 N 0.1071(7) 0.7610(4) 0.2190(2) 0.0179(12) Uani 1 1 d . .
O1 O 0.1679(5) 0.8617(3) 0.12745(15) 0.0162(10) Uani 1 1 d . .
O2 O -0.0803(5) 1.0061(3) 0.15294(17) 0.0167(10) Uani 1 1 d . .
S1 S 0.3661(2) 0.61054(14) 0.21104(7) 0.0271(4) Uani 1 1 d . .

loop_
_atom_site_aniso_label
_atom_site_aniso_U_11
_atom_site_aniso_U_22
_atom_site_aniso_U_33
_atom_site_aniso_U_23
_atom_site_aniso_U_13
_atom_site_aniso_U_12
C1 0.019(3) 0.010(3) 0.014(3) -0.002(2) 0.006(3) 0.000(3)
C2 0.020(4) 0.015(4) 0.021(4) -0.004(3) -0.002(3) 0.003(3)
C3 0.032(5) 0.015(3) 0.014(3) 0.000(3) 0.004(3) -0.001(3)
C4 0.032(4) 0.015(4) 0.013(4) -0.001(3) 0.009(3) -0.002(3)
C5 0.050(5) 0.025(4) 0.012(4) 0.004(3) 0.008(4) -0.010(4)
C6 0.048(5) 0.026(4) 0.023(4) -0.003(3) 0.018(4) -0.017(4)
C7 0.029(4) 0.029(4) 0.026(4) -0.016(3) 0.010(3) -0.012(3)
C8 0.021(4) 0.021(3) 0.017(3) -0.007(3) 0.004(3) -0.006(3)
C9 0.024(4) 0.015(3) 0.016(4) -0.004(3) 0.012(3) -0.005(3)
C10 0.017(3) 0.014(3) 0.011(3) -0.005(3) 0.000(3) 0.002(3)
C11 0.010(3) 0.012(3) 0.018(4) 0.001(3) 0.002(3) -0.005(3)
C12 0.014(4) 0.028(4) 0.018(4) 0.004(3) 0.000(3) -0.007(3)
C13 0.027(4) 0.021(3) 0.013(3) 0.003(3) 0.002(3) 0.008(3)
C14 0.015(3) 0.024(3) 0.015(4) -0.002(3) 0.006(2) 0.006(3)
C15 0.021(4) 0.020(4) 0.020(4) -0.002(3) 0.006(3) -0.001(3)
C16 0.010(3) 0.019(3) 0.023(4) -0.001(3) 0.002(3) -0.001(3)
C17 0.017(4) 0.006(3) 0.015(3) 0.005(3) -0.006(3) -0.003(3)
C18 0.018(3) 0.011(3) 0.013(3) 0.002(2) 0.002(3) -0.002(3)
C19 0.021(3) 0.019(3) 0.012(3) 0.004(2) -0.001(3) 0.002(3)
C20 0.023(4) 0.016(3) 0.020(4) -0.002(3) 0.003(3) -0.003(3)
C21 0.026(4) 0.015(4) 0.030(4) -0.002(3) -0.004(3) 0.000(3)
C22 0.032(4) 0.021(4) 0.022(4) -0.008(3) 0.000(4) 0.007(3)
C23 0.026(4) 0.018(4) 0.019(4) -0.002(3) 0.001(3) 0.009(3)
C24 0.020(3) 0.016(3) 0.015(3) 0.003(3) 0.000(3) 0.006(3)
C25 0.021(4) 0.021(4) 0.014(4) 0.003(3) 0.005(3) 0.002(3)
C26 0.011(3) 0.023(4) 0.014(3) 0.004(3) 0.001(3) 0.001(3)
C27 0.020(4) 0.014(3) 0.010(3) 0.006(3) 0.002(3) 0.003(3)
C28 0.023(4) 0.028(4) 0.015(4) 0.010(3) -0.009(3) -0.009(4)
Fe1 0.0161(4) 0.0120(4) 0.0128(4) -0.0001(4) 0.0015(4) -0.0001(5)
N1 0.018(3) 0.012(3) 0.012(3) 0.000(2) 0.000(2) 0.001(2)
N2 0.018(3) 0.022(3) 0.014(3) -0.001(2) 0.003(2) 0.005(3)
N3 0.011(3) 0.020(3) 0.009(3) 0.003(2) 0.001(2) 0.003(2)
N4 0.021(3) 0.015(3) 0.018(3) -0.002(2) 0.001(3) -0.001(3)
O1 0.016(2) 0.018(3) 0.015(2) -0.001(2) 0.0038(19) -0.0007(18)
O2 0.017(2) 0.017(2) 0.016(2) 0.0004(19) 0.0024(19) -0.0018(19)
S1 0.0180(8) 0.0211(9) 0.0420(10) 0.0069(9) -0.0011(8) 0.0011(9)

loop_
_atom_type_symbol
_atom_type_description
_atom_type_scat_dispersion_real
_atom_type_scat_dispersion_imag
_atom_type_scat_source
C C 0.0030 0.0020 'International Tables Vol C Tables 4.2.6.8 and 6.1.1.4'
H H 0.0000 0.0000 'International Tables Vol C Tables 4.2.6.8 and 6.1.1.4'
Fe Fe 0.3460 0.8440 'International Tables Vol C Tables 4.2.6.8 and 6.1.1.4'
N N 0.0060 0.0030 'International Tables Vol C Tables 4.2.6.8 and 6.1.1.4'
O O 0.0110 0.0060 'International Tables Vol C Tables 4.2.6.8 and 6.1.1.4'
S S 0.1250 0.1230 'International Tables Vol C Tables 4.2.6.8 and 6.1.1.4'

loop_
_geom_angle_atom_site_label_1
_geom_angle_atom_site_label_2
_geom_angle_atom_site_label_3
_geom_angle
O2 C1 C10 124.6(5)
O2 C1 C2 117.6(6)
C10 C1 C2 117.6(5)
C3 C2 C1 121.4(6)
C3 C2 H2 119.3
C1 C2 H2 119.3
C2 C3 C4 122.5(6)
C2 C3 H3 118.8
C4 C3 H3 118.8
C5 C4 C3 121.3(6)
C5 C4 C9 120.2(6)
C3 C4 C9 118.5(6)
C6 C5 C4 120.5(7)
C6 C5 H5 119.7
C4 C5 H5 119.7
C5 C6 C7 118.6(6)
C5 C6 H6 120.7
C7 C6 H6 120.7
C8 C7 C6 121.8(7)
C8 C7 H7 119.1
C6 C7 H7 119.1
C7 C8 C9 120.9(6)
C7 C8 H8 119.6
C9 C8 H8 119.6
C8 C9 C4 117.9(6)
C8 C9 C10 123.1(6)
C4 C9 C10 119.1(6)
C1 C10 C9 120.8(5)
C1 C10 C11 117.6(5)
C9 C10 C11 120.5(5)
N3 C11 C10 126.1(5)
N3 C11 H11 116.9
C10 C11 H11 116.9
N3 C12 C13 111.3(5)
N3 C12 H12A 109.4
C13 C12 H12A 109.4
N3 C12 H12B 109.4
C13 C12 H12B 109.4
H12A C12 H12B 108.0
C14 C13 C12 115.3(5)
C14 C13 H13A 108.5
C12 C13 H13A 108.5
C14 C13 H13B 108.5
C12 C13 H13B 108.5
H13A C13 H13B 107.5
N2 C14 C13 112.5(5)
N2 C14 H14A 109.1
C13 C14 H14A 109.1
N2 C14 H14B 109.1
C13 C14 H14B 109.1
H14A C14 H14B 107.8
N2 C15 C16 108.0(5)
N2 C15 H15A 110.1
C16 C15 H15A 110.1
N2 C15 H15B 110.1
C16 C15 H15B 110.1
H15A C15 H15B 108.4
N1 C16 C15 105.6(5)
N1 C16 H16A 110.6
C15 C16 H16A 110.6
N1 C16 H16B 110.6
C15 C16 H16B 110.6
H16A C16 H16B 108.8
N1 C17 C18 124.6(6)
N1 C17 H17 117.7
C18 C17 H17 117.7
C27 C18 C17 120.4(5)
C27 C18 C19 119.6(6)
C17 C18 C19 119.7(6)
C24 C19 C20 117.5(5)
C24 C19 C18 119.4(6)
C20 C19 C18 123.0(6)
C21 C20 C19 120.7(6)
C21 C20 H20 119.7
C19 C20 H20 119.7
C20 C21 C22 120.9(6)
C20 C21 H21 119.5
C22 C21 H21 119.5
C23 C22 C21 119.5(6)
C23 C22 H22 120.2
C21 C22 H22 120.2
C22 C23 C24 121.4(6)
C22 C23 H23 119.3
C24 C23 H23 119.3
C23 C24 C19 119.9(6)
C23 C24 C25 120.7(6)
C19 C24 C25 119.3(6)
C26 C25 C24 121.2(6)
C26 C25 H25 119.4
C24 C25 H25 119.4
C25 C26 C27 121.9(6)
C25 C26 H26 119.0
C27 C26 H26 119.0
O1 C27 C18 126.3(5)
O1 C27 C26 115.3(6)
C18 C27 C26 118.4(6)
N4 C28 S1 177.9(6)
O2 Fe1 O1 92.58(18)
O2 Fe1 N1 88.2(2)
O1 Fe1 N1 92.04(19)
O2 Fe1 N3 89.10(19)
O1 Fe1 N3 91.89(19)
N1 Fe1 N3 175.3(2)
O2 Fe1 N4 179.0(2)
O1 Fe1 N4 86.7(2)
N1 Fe1 N4 91.2(2)
N3 Fe1 N4 91.5(2)
O2 Fe1 N2 89.68(19)
O1 Fe1 N2 176.4(2)
N1 Fe1 N2 85.2(2)
N3 Fe1 N2 91.0(2)
N4 Fe1 N2 91.0(2)
C17 N1 C16 122.0(5)
C17 N1 Fe1 126.4(4)
C16 N1 Fe1 111.6(4)
C14 N2 C15 111.4(5)
C14 N2 Fe1 118.1(4)
C15 N2 Fe1 108.2(4)
C14 N2 H1N2 106.1
C15 N2 H1N2 106.1
Fe1 N2 H1N2 106.1
C11 N3 C12 118.7(5)
C11 N3 Fe1 122.4(4)
C12 N3 Fe1 118.1(4)
C28 N4 Fe1 145.7(5)
C27 O1 Fe1 124.2(4)
C1 O2 Fe1 122.9(4)

loop_
_geom_bond_atom_site_label_1
_geom_bond_atom_site_label_2
_geom_bond_distance
C1 O2 1.297(7)
C1 C10 1.409(8)
C1 C2 1.427(8)
C2 C3 1.350(8)
C2 H2 0.9500
C3 C4 1.410(9)
C3 H3 0.9500
C4 C5 1.402(9)
C4 C9 1.413(9)
C5 C6 1.377(10)
C5 H5 0.9500
C6 C7 1.402(10)
C6 H6 0.9500
C7 C8 1.350(9)
C7 H7 0.9500
C8 C9 1.407(9)
C8 H8 0.9500
C9 C10 1.442(8)
C10 C11 1.448(8)
C11 N3 1.272(7)
C11 H11 0.9500
C12 N3 1.465(8)
C12 C13 1.517(8)
C12 H12A 0.9900
C12 H12B 0.9900
C13 C14 1.512(8)
C13 H13A 0.9900
C13 H13B 0.9900
C14 N2 1.479(7)
C14 H14A 0.9900
C14 H14B 0.9900
C15 N2 1.488(8)
C15 C16 1.512(8)
C15 H15A 0.9900
C15 H15B 0.9900
C16 N1 1.456(7)
C16 H16A 0.9900
C16 H16B 0.9900
C17 N1 1.290(7)
C17 C18 1.422(9)
C17 H17 0.9500
C18 C27 1.415(9)
C18 C19 1.450(7)
C19 C24 1.409(8)
C19 C20 1.419(9)
C20 C21 1.381(9)
C20 H20 0.9500
C21 C22 1.390(9)
C21 H21 0.9500
C22 C23 1.357(9)
C22 H22 0.9500
C23 C24 1.409(9)
C23 H23 0.9500
C24 C25 1.418(9)
C25 C26 1.351(8)
C25 H25 0.9500
C26 C27 1.428(8)
C26 H26 0.9500
C27 O1 1.295(7)
C28 N4 1.133(8)
C28 S1 1.638(8)
Fe1 O2 1.881(4)
Fe1 O1 1.889(4)
Fe1 N1 1.910(5)
Fe1 N3 1.950(5)
Fe1 N4 1.979(6)
Fe1 N2 1.992(5)
N2 H1N2 1.0000
